data_2236569
loop_
_publ_author_name
'Chen, Shikun'

_publ_section_title
;
 2,2'-{[(2,2'-Diethoxy-1,1'-binaphthalene-6,6'-diyl)bis(4,1-phenylene)]bis(methanylylidene)}dimalononitrile
;
_journal_coeditor_code QM2082
_journal_issue 10
_journal_name_full 'Acta Crystallographica Section E'
_journal_page_first o2852
_journal_paper_doi 10.1107/S1600536812037282
_journal_volume 68
_journal_year 2012
_chemical_formula_iupac 'C44 H30 N4 O2'
_chemical_formula_moiety 'C44 H30 N4 O2'
_chemical_formula_sum 'C44 H30 N4 O2'
_chemical_formula_weight 646.72
_chemical_name_systematic
;
2,2'-{[(2,2'-Diethoxy-1,1'-binaphthalene-6,6'-diyl)bis(4,1-
phenylene)]bis(methanylylidene)}dimalononitrile
;
_space_group_IT_number 96
_symmetry_cell_setting tetragonal
_symmetry_space_group_name_Hall 'P 4nw 2abw'
_symmetry_space_group_name_H-M 'P 43 21 2'
_atom_sites_solution_hydrogens geom
_atom_sites_solution_primary direct
_atom_sites_solution_secondary difmap
_cell_angle_alpha 90.00
_cell_angle_beta 90.00
_cell_angle_gamma 90.00
_cell_formula_units_Z 4
_cell_length_a 8.4556(12)
_cell_length_b 8.4556(12)
_cell_length_c 46.991(9)
_cell_measurement_reflns_used 7189
_cell_measurement_temperature 173(2)
_cell_measurement_theta_max 25.3453
_cell_measurement_theta_min 1.3000
_cell_volume 3359.7(9)
_computing_cell_refinement 'CrystalClear (Rigaku/MSC, 2008)'
_computing_data_collection 'CrystalClear (Rigaku/MSC, 2008)'
_computing_data_reduction 'CrystalClear (Rigaku/MSC, 2008)'
_computing_molecular_graphics 'Mercury (Macrae <i>et al.</i>, 2006)'
_computing_publication_material 'SHELXL97 (Sheldrick, 2008)'
_computing_structure_refinement 'SHELXL97 (Sheldrick, 2008)'
_computing_structure_solution 'SHELXS97 (Sheldrick, 2008)'
_diffrn_ambient_temperature 173(2)
_diffrn_detector_area_resol_mean 28.5714
_diffrn_measured_fraction_theta_full 0.987
_diffrn_measured_fraction_theta_max 0.987
_diffrn_measurement_device_type 'Rigaku MM007HF diffractometer with  Saturn724+ CCD detector'
_diffrn_measurement_method '\w scans at fixed \c = 45\%'
_diffrn_radiation_monochromator Confocal
_diffrn_radiation_source 'Rotating Anode'
_diffrn_radiation_type MoK\a
_diffrn_radiation_wavelength 0.71073
_diffrn_reflns_av_R_equivalents 0.0427
_diffrn_reflns_av_sigmaI/netI 0.0252
_diffrn_reflns_limit_h_max 9
_diffrn_reflns_limit_h_min -9
_diffrn_reflns_limit_k_max 10
_diffrn_reflns_limit_k_min -8
_diffrn_reflns_limit_l_max 55
_diffrn_reflns_limit_l_min -56
_diffrn_reflns_number 11840
_diffrn_reflns_theta_full 25.34
_diffrn_reflns_theta_max 25.34
_diffrn_reflns_theta_min 2.45
_exptl_absorpt_coefficient_mu 0.080
_exptl_absorpt_correction_T_max 1.0000
_exptl_absorpt_correction_T_min 0.7885
_exptl_absorpt_correction_type multi-scan
_exptl_absorpt_process_details '(CrystalClear; Rigaku/MSC, 2008)'
_exptl_crystal_colour yellow
_exptl_crystal_density_diffrn 1.279
_exptl_crystal_density_method 'not measured'
_exptl_crystal_description plate
_exptl_crystal_F_000 1352
_exptl_crystal_size_max 0.24
_exptl_crystal_size_mid 0.15
_exptl_crystal_size_min 0.08
_refine_diff_density_max 0.171
_refine_diff_density_min -0.141
_refine_ls_extinction_method none
_refine_ls_goodness_of_fit_ref 1.154
_refine_ls_hydrogen_treatment constr
_refine_ls_matrix_type full
_refine_ls_number_parameters 246
_refine_ls_number_reflns 1901
_refine_ls_number_restraints 40
_refine_ls_restrained_S_all 1.158
_refine_ls_R_factor_all 0.0464
_refine_ls_R_factor_gt 0.0433
_refine_ls_shift/su_max 0.001
_refine_ls_shift/su_mean 0.000
_refine_ls_structure_factor_coef Fsqd
_refine_ls_weighting_details 'calc w=1/[\s^2^(Fo^2^)+(0.0325P)^2^+1.0613P] where P=(Fo^2^+2Fc^2^)/3'
_refine_ls_weighting_scheme calc
_refine_ls_wR_factor_gt 0.0930
_refine_ls_wR_factor_ref 0.0948
_reflns_number_gt 1825
_reflns_number_total 1901
_reflns_threshold_expression I>2sigma(I)
_cod_data_source_file qm2082.cif
_cod_data_source_block I
_cod_original_cell_volume 3359.7(10)
_cod_database_code 2236569
_cod_database_fobs_code 2236569

loop_
_symmetry_equiv_pos_as_xyz
'x, y, z'
'-x, -y, z+1/2'
'-y+1/2, x+1/2, z+3/4'
'y+1/2, -x+1/2, z+1/4'
'-x+1/2, y+1/2, -z+3/4'
'x+1/2, -y+1/2, -z+1/4'
'y, x, -z'
'-y, -x, -z+1/2'

loop_
_atom_site_type_symbol
_atom_site_label
_atom_site_fract_x
_atom_site_fract_y
_atom_site_fract_z
_atom_site_U_iso_or_equiv
_atom_site_adp_type
_atom_site_calc_flag
_atom_site_refinement_flags
_atom_site_occupancy
_atom_site_symmetry_multiplicity
_atom_site_disorder_assembly
_atom_site_disorder_group
O O1 0.7522(2) 0.4017(2) 0.00856(3) 0.0384(4) Uani d . 1 1 . .
N N1 -0.4620(3) 0.2058(3) -0.23834(4) 0.0487(6) Uani d . 1 1 . .
N N2 -0.4836(17) 0.5495(19) -0.1722(4) 0.084(5) Uani d PDU 0.40(2) 1 A 1
C C2 -0.4126(17) 0.4452(17) -0.1812(3) 0.053(3) Uani d PDU 0.40(2) 1 A 1
N N2' -0.5300(8) 0.4570(17) -0.15877(19) 0.083(3) Uani d PDU 0.60(2) 1 A 2
C C2' -0.4429(10) 0.3911(14) -0.17341(18) 0.052(2) Uani d PDU 0.60(2) 1 A 2
C C1 -0.4034(3) 0.2527(3) -0.21824(5) 0.0393(6) Uani d . 1 1 A .
C C3 -0.3335(3) 0.3113(3) -0.19219(4) 0.0378(6) Uani d D 1 1 . .
C C4 -0.1873(3) 0.2674(3) -0.18449(5) 0.0416(7) Uani d . 1 1 A .
H H4 -0.1352 0.2004 -0.1977 0.050 Uiso calc R 1 1 . .
C C5 -0.0950(3) 0.3054(3) -0.15924(4) 0.0382(6) Uani d . 1 1 . .
C C6 -0.1387(3) 0.4106(3) -0.13769(5) 0.0433(7) Uani d . 1 1 A .
H H6 -0.2366 0.4654 -0.1388 0.052 Uiso calc R 1 1 . .
C C7 -0.0394(3) 0.4350(3) -0.11469(4) 0.0429(7) Uani d . 1 1 . .
H H7 -0.0706 0.5077 -0.1003 0.051 Uiso calc R 1 1 A .
C C8 0.1050(3) 0.3565(3) -0.11186(4) 0.0343(6) Uani d . 1 1 A .
C C9 0.1473(3) 0.2537(3) -0.13358(5) 0.0465(7) Uani d . 1 1 . .
H H9 0.2446 0.1981 -0.1324 0.056 Uiso calc R 1 1 A .
C C10 0.0515(4) 0.2308(4) -0.15674(5) 0.0510(8) Uani d . 1 1 A .
H H10 0.0859 0.1623 -0.1715 0.061 Uiso calc R 1 1 . .
C C11 0.2097(3) 0.3794(3) -0.08678(4) 0.0323(6) Uani d . 1 1 . .
C C12 0.1510(3) 0.4466(3) -0.06116(4) 0.0317(6) Uani d . 1 1 A .
H H12 0.0432 0.4778 -0.0602 0.038 Uiso calc R 1 1 . .
C C13 0.2448(3) 0.4678(3) -0.03786(4) 0.0300(5) Uani d . 1 1 . .
H H13 0.2009 0.5144 -0.0212 0.036 Uiso calc R 1 1 A .
C C14 0.4059(3) 0.4221(3) -0.03779(4) 0.0298(5) Uani d . 1 1 A .
C C15 0.4660(3) 0.3549(3) -0.06345(4) 0.0330(6) Uani d . 1 1 . .
C C16 0.3656(3) 0.3356(3) -0.08715(4) 0.0373(6) Uani d . 1 1 A .
H H16 0.4077 0.2905 -0.1040 0.045 Uiso calc R 1 1 . .
C C17 0.6258(3) 0.3076(3) -0.06415(5) 0.0407(7) Uani d . 1 1 A .
H H17 0.6681 0.2644 -0.0812 0.049 Uiso calc R 1 1 . .
C C18 0.7207(3) 0.3226(3) -0.04090(4) 0.0402(6) Uani d . 1 1 . .
H H18 0.8278 0.2891 -0.0418 0.048 Uiso calc R 1 1 A .
C C19 0.6604(3) 0.3879(3) -0.01535(4) 0.0336(6) Uani d . 1 1 A .
C C20 0.5060(3) 0.4402(3) -0.01356(4) 0.0290(5) Uani d . 1 1 . .
C C21 0.9066(3) 0.3277(4) 0.00773(5) 0.0444(7) Uani d . 1 1 . .
H H21B 0.9728 0.3782 -0.0071 0.053 Uiso calc R 1 1 . .
H H21A 0.8958 0.2140 0.0031 0.053 Uiso calc R 1 1 . .
C C22 0.9817(4) 0.3469(4) 0.03612(5) 0.0612(9) Uani d . 1 1 . .
H H22C 1.0860 0.2964 0.0360 0.092 Uiso calc R 1 1 . .
H H22A 0.9151 0.2971 0.0507 0.092 Uiso calc R 1 1 . .
H H22B 0.9935 0.4597 0.0404 0.092 Uiso calc R 1 1 . .

loop_
_atom_site_aniso_label
_atom_site_aniso_U_11
_atom_site_aniso_U_22
_atom_site_aniso_U_33
_atom_site_aniso_U_12
_atom_site_aniso_U_13
_atom_site_aniso_U_23
O1 0.0297(10) 0.0549(12) 0.0307(8) -0.0026(9) -0.0028(7) 0.0034(8)
N1 0.0508(15) 0.0606(16) 0.0348(10) -0.0123(13) -0.0046(11) -0.0004(11)
N2 0.074(7) 0.088(8) 0.089(8) 0.031(6) -0.031(6) -0.036(7)
C2 0.049(6) 0.055(6) 0.056(6) 0.006(5) -0.013(4) -0.017(5)
N2' 0.059(4) 0.127(8) 0.062(4) 0.017(4) -0.008(3) -0.035(5)
C2' 0.043(4) 0.075(5) 0.039(3) -0.001(4) -0.005(3) -0.010(3)
C1 0.0405(16) 0.0455(16) 0.0320(11) -0.0067(13) -0.0014(11) 0.0021(11)
C3 0.0402(16) 0.0434(16) 0.0298(11) -0.0030(13) -0.0034(11) -0.0053(11)
C4 0.0444(17) 0.0506(17) 0.0299(11) 0.0004(14) -0.0020(11) -0.0085(12)
C5 0.0461(16) 0.0423(16) 0.0261(10) -0.0009(13) -0.0048(11) -0.0045(10)
C6 0.0406(16) 0.0567(18) 0.0326(12) 0.0080(14) -0.0031(11) -0.0093(12)
C7 0.0448(16) 0.0551(18) 0.0287(11) 0.0052(14) 0.0002(11) -0.0127(11)
C8 0.0410(15) 0.0383(15) 0.0236(10) -0.0049(12) 0.0002(10) -0.0006(10)
C9 0.0489(17) 0.0541(18) 0.0366(12) 0.0131(15) -0.0110(12) -0.0146(12)
C10 0.0564(19) 0.0589(19) 0.0378(13) 0.0142(16) -0.0111(13) -0.0197(13)
C11 0.0376(15) 0.0367(14) 0.0226(10) -0.0047(12) -0.0007(10) 0.0004(10)
C12 0.0319(14) 0.0358(14) 0.0272(10) -0.0034(11) 0.0015(9) -0.0020(10)
C13 0.0337(14) 0.0337(13) 0.0227(10) -0.0034(11) 0.0040(9) -0.0031(9)
C14 0.0328(14) 0.0331(14) 0.0236(10) -0.0053(11) 0.0031(9) 0.0022(9)
C15 0.0363(15) 0.0392(15) 0.0236(10) -0.0031(11) 0.0047(10) 0.0010(10)
C16 0.0437(16) 0.0470(16) 0.0213(10) -0.0006(13) 0.0048(10) -0.0040(10)
C17 0.0400(16) 0.0538(18) 0.0282(11) 0.0033(13) 0.0077(11) -0.0033(12)
C18 0.0308(14) 0.0561(18) 0.0338(11) -0.0001(13) 0.0056(11) 0.0038(12)
C19 0.0354(15) 0.0413(15) 0.0242(10) -0.0066(12) 0.0007(10) 0.0056(10)
C20 0.0303(14) 0.0321(14) 0.0245(10) -0.0042(11) 0.0033(9) 0.0045(10)
C21 0.0308(15) 0.0590(19) 0.0433(13) -0.0011(14) -0.0002(11) 0.0104(13)
C22 0.0456(19) 0.084(3) 0.0536(15) 0.0034(17) -0.0156(14) 0.0032(17)

loop_
_atom_type_symbol
_atom_type_description
_atom_type_scat_dispersion_real
_atom_type_scat_dispersion_imag
_atom_type_scat_source
C C 0.0033 0.0016 'International Tables Vol C Tables 4.2.6.8 and 6.1.1.4'
H H 0.0000 0.0000 'International Tables Vol C Tables 4.2.6.8 and 6.1.1.4'
N N 0.0061 0.0033 'International Tables Vol C Tables 4.2.6.8 and 6.1.1.4'
O O 0.0106 0.0060 'International Tables Vol C Tables 4.2.6.8 and 6.1.1.4'

loop_
_geom_angle_atom_site_label_1
_geom_angle_atom_site_label_2
_geom_angle_atom_site_label_3
_geom_angle_site_symmetry_3
_geom_angle
C19 O1 C21 . 116.82(19)
N2 C2 C3 . 176.6(14)
N2' C2' C3 . 178.8(9)
N1 C1 C3 . 178.2(3)
C4 C3 C2 . 124.0(5)
C4 C3 C2' . 123.7(4)
C2 C3 C2' . 25.8(5)
C4 C3 C1 . 120.7(2)
C2 C3 C1 . 113.0(6)
C2' C3 C1 . 114.5(4)
C3 C4 C5 . 130.8(2)
C3 C4 H4 . 114.6
C5 C4 H4 . 114.6
C10 C5 C6 . 117.5(2)
C10 C5 C4 . 116.4(2)
C6 C5 C4 . 126.1(2)
C7 C6 C5 . 120.0(2)
C7 C6 H6 . 120.0
C5 C6 H6 . 120.0
C6 C7 C8 . 122.3(2)
C6 C7 H7 . 118.9
C8 C7 H7 . 118.9
C9 C8 C7 . 116.9(2)
C9 C8 C11 . 120.8(2)
C7 C8 C11 . 122.3(2)
C10 C9 C8 . 121.4(3)
C10 C9 H9 . 119.3
C8 C9 H9 . 119.3
C9 C10 C5 . 121.9(2)
C9 C10 H10 . 119.1
C5 C10 H10 . 119.1
C16 C11 C12 . 117.1(2)
C16 C11 C8 . 121.9(2)
C12 C11 C8 . 121.1(2)
C13 C12 C11 . 122.0(2)
C13 C12 H12 . 119.0
C11 C12 H12 . 119.0
C12 C13 C14 . 121.7(2)
C12 C13 H13 . 119.1
C14 C13 H13 . 119.1
C13 C14 C20 . 122.9(2)
C13 C14 C15 . 116.7(2)
C20 C14 C15 . 120.4(2)
C16 C15 C17 . 121.7(2)
C16 C15 C14 . 120.0(2)
C17 C15 C14 . 118.3(2)
C11 C16 C15 . 122.6(2)
C11 C16 H16 . 118.7
C15 C16 H16 . 118.7
C18 C17 C15 . 121.3(2)
C18 C17 H17 . 119.3
C15 C17 H17 . 119.3
C17 C18 C19 . 120.3(2)
C17 C18 H18 . 119.8
C19 C18 H18 . 119.8
O1 C19 C20 . 117.2(2)
O1 C19 C18 . 121.6(2)
C20 C19 C18 . 121.1(2)
C19 C20 C14 . 118.5(2)
C19 C20 C20 7 121.5(2)
C14 C20 C20 7 119.9(2)
O1 C21 C22 . 108.3(2)
O1 C21 H21B . 110.0
C22 C21 H21B . 110.0
O1 C21 H21A . 110.0
C22 C21 H21A . 110.0
H21B C21 H21A . 108.4
C21 C22 H22C . 109.5
C21 C22 H22A . 109.5
H22C C22 H22A . 109.5
C21 C22 H22B . 109.5
H22C C22 H22B . 109.5
H22A C22 H22B . 109.5

loop_
_geom_bond_atom_site_label_1
_geom_bond_atom_site_label_2
_geom_bond_site_symmetry_2
_geom_bond_distance
O1 C19 . 1.371(3)
O1 C21 . 1.448(3)
N1 C1 . 1.138(3)
N2 C2 . 1.148(8)
C2 C3 . 1.413(9)
N2' C2' . 1.151(6)
C2' C3 . 1.446(7)
C1 C3 . 1.447(3)
C3 C4 . 1.340(4)
C4 C5 . 1.456(3)
C4 H4 . 0.9500
C5 C10 . 1.395(4)
C5 C6 . 1.398(3)
C6 C7 . 1.384(3)
C6 H6 . 0.9500
C7 C8 . 1.397(4)
C7 H7 . 0.9500
C8 C9 . 1.387(3)
C8 C11 . 1.486(3)
C9 C10 . 1.370(3)
C9 H9 . 0.9500
C10 H10 . 0.9500
C11 C16 . 1.369(4)
C11 C12 . 1.421(3)
C12 C13 . 1.364(3)
C12 H12 . 0.9500
C13 C14 . 1.416(3)
C13 H13 . 0.9500
C14 C20 . 1.427(3)
C14 C15 . 1.426(3)
C15 C16 . 1.410(3)
C15 C17 . 1.410(4)
C16 H16 . 0.9500
C17 C18 . 1.361(3)
C17 H17 . 0.9500
C18 C19 . 1.416(3)
C18 H18 . 0.9500
C19 C20 . 1.381(3)
C20 C20 7 1.498(4)
C21 C22 . 1.487(3)
C21 H21B . 0.9900
C21 H21A . 0.9900
C22 H22C . 0.9800
C22 H22A . 0.9800
C22 H22B . 0.9800

loop_
_geom_hbond_atom_site_label_D
_geom_hbond_atom_site_label_H
_geom_hbond_atom_site_label_A
_geom_hbond_site_symmetry_A
_geom_hbond_distance_DH
_geom_hbond_distance_HA
_geom_hbond_distance_DA
_geom_hbond_angle_DHA
C4 H4 Cg3 5_544 0.95 2.90 3.710(3) 144
C10 H10 Cg2 5_544 0.95 2.50 3.363(3) 150
C22 H22C Cg2 7_655 0.98 2.94 3.769(3) 143

loop_
_geom_torsion_atom_site_label_1
_geom_torsion_atom_site_label_2
_geom_torsion_atom_site_label_3
_geom_torsion_atom_site_label_4
_geom_torsion_site_symmetry_4
_geom_torsion
N2 C2 C3 C4 . -14E1(2)
N2 C2 C3 C2' . -39(19)
N2 C2 C3 C1 . 6E1(2)
N2' C2' C3 C4 . 12E1(5)
N2' C2' C3 C2 . 2E1(5)
N2' C2' C3 C1 . -8E1(5)
N1 C1 C3 C4 . 134(10)
N1 C1 C3 C2 . -62(10)
N1 C1 C3 C2' . -34(10)
C2 C3 C4 C5 . 20.8(11)
C2' C3 C4 C5 . -10.3(8)
C1 C3 C4 C5 . -177.6(3)
C3 C4 C5 C10 . 175.7(3)
C3 C4 C5 C6 . -5.3(5)
C10 C5 C6 C7 . -1.4(4)
C4 C5 C6 C7 . 179.7(3)
C5 C6 C7 C8 . -0.5(4)
C6 C7 C8 C9 . 1.2(4)
C6 C7 C8 C11 . -178.3(2)
C7 C8 C9 C10 . 0.1(4)
C11 C8 C9 C10 . 179.6(3)
C8 C9 C10 C5 . -2.1(5)
C6 C5 C10 C9 . 2.7(4)
C4 C5 C10 C9 . -178.3(3)
C9 C8 C11 C16 . 17.4(4)
C7 C8 C11 C16 . -163.2(3)
C9 C8 C11 C12 . -162.0(2)
C7 C8 C11 C12 . 17.5(4)
C16 C11 C12 C13 . 0.3(4)
C8 C11 C12 C13 . 179.6(2)
C11 C12 C13 C14 . -0.8(4)
C12 C13 C14 C20 . -178.8(2)
C12 C13 C14 C15 . 0.9(3)
C13 C14 C15 C16 . -0.5(3)
C20 C14 C15 C16 . 179.2(2)
C13 C14 C15 C17 . -179.8(2)
C20 C14 C15 C17 . -0.1(4)
C12 C11 C16 C15 . 0.1(4)
C8 C11 C16 C15 . -179.3(2)
C17 C15 C16 C11 . 179.3(2)
C14 C15 C16 C11 . 0.1(4)
C16 C15 C17 C18 . -178.1(3)
C14 C15 C17 C18 . 1.1(4)
C15 C17 C18 C19 . -0.5(4)
C21 O1 C19 C20 . 172.0(2)
C21 O1 C19 C18 . -8.0(3)
C17 C18 C19 O1 . 178.8(2)
C17 C18 C19 C20 . -1.2(4)
O1 C19 C20 C14 . -177.8(2)
C18 C19 C20 C14 . 2.2(4)
O1 C19 C20 C20 7 -1.4(3)
C18 C19 C20 C20 7 178.6(2)
C13 C14 C20 C19 . 178.2(2)
C15 C14 C20 C19 . -1.5(3)
C13 C14 C20 C20 7 1.7(3)
C15 C14 C20 C20 7 -177.98(19)
C19 O1 C21 C22 . -176.2(2)
